data_7717428
loop_
_publ_author_name
'Jenkins, David T.'
'Trodden, Elizabeth C.'
'Andresen, John M.'
'Mansell, Stephen M.'
'McIntosh, Ruaraidh D.'

_publ_section_title
;
 Switchable, chiral aluminium catalysts for ring opening polymerisations.
;
_journal_issue 45
_journal_name_full 'Dalton transactions (Cambridge, England : 2003)'
_journal_page_first 18089
_journal_page_last 18093
_journal_paper_doi 10.1039/d4dt02831g
_journal_volume 53
_journal_year 2024
_chemical_formula_moiety 'C68 H104 Al2 N2 O10, 2(C7 H8), 2(C2 H3 N)'
_chemical_formula_sum 'C86 H126 Al2 N4 O10'
_chemical_formula_weight 1429.86
_space_group_crystal_system monoclinic
_space_group_IT_number 14
_space_group_name_Hall '-P 2yn'
_space_group_name_H-M_alt 'P 1 21/n 1'
_atom_sites_solution_hydrogens mixed
_atom_sites_solution_primary dual
_audit_creation_date 2024-07-23
_audit_creation_method
;
Olex2 1.2
(compiled 2018.05.29 svn.r3508 for OlexSys, GUI svn.r5506)
;
_audit_update_record
;
2024-07-24 deposited with the CCDC.	2024-11-06 downloaded from the CCDC.
;
_cell_angle_alpha 90
_cell_angle_beta 110.155(18)
_cell_angle_gamma 90
_cell_formula_units_Z 2
_cell_length_a 10.866(5)
_cell_length_b 31.717(15)
_cell_length_c 13.243(6)
_cell_measurement_reflns_used 9255
_cell_measurement_temperature 100.0
_cell_measurement_theta_max 72.11
_cell_measurement_theta_min 4.52
_cell_volume 4285(3)
_computing_cell_refinement 'SAINT V8.40B (?, 2016)'
_computing_data_reduction 'SAINT V8.40B (?, 2016)'
_computing_molecular_graphics 'Olex2 (Dolomanov et al., 2009)'
_computing_publication_material 'Olex2 (Dolomanov et al., 2009)'
_computing_structure_refinement 'ShelXL (Sheldrick, 2015)'
_computing_structure_solution 'XT (Sheldrick, 2015)'
_diffrn_ambient_temperature 100.0
_diffrn_detector_type 'CCD area detector'
_diffrn_measured_fraction_theta_full 0.988
_diffrn_measured_fraction_theta_max 0.985
_diffrn_measurement_device 'three-circle diffractometer'
_diffrn_measurement_device_type 'Bruker APEX-II CCD'
_diffrn_measurement_method '\f and \w scans'
_diffrn_radiation_type CuK\a
_diffrn_radiation_wavelength 1.54178
_diffrn_reflns_av_R_equivalents 0.0691
_diffrn_reflns_av_unetI/netI 0.0411
_diffrn_reflns_Laue_measured_fraction_full 0.988
_diffrn_reflns_Laue_measured_fraction_max 0.985
_diffrn_reflns_limit_h_max 13
_diffrn_reflns_limit_h_min -13
_diffrn_reflns_limit_k_max 39
_diffrn_reflns_limit_k_min -38
_diffrn_reflns_limit_l_max 16
_diffrn_reflns_limit_l_min -16
_diffrn_reflns_number 65171
_diffrn_reflns_point_group_measured_fraction_full 0.988
_diffrn_reflns_point_group_measured_fraction_max 0.985
_diffrn_reflns_theta_full 67.679
_diffrn_reflns_theta_max 72.587
_diffrn_reflns_theta_min 4.519
_diffrn_standards_number 0
_exptl_absorpt_coefficient_mu 0.746
_exptl_absorpt_correction_T_max 0.7536
_exptl_absorpt_correction_T_min 0.5366
_exptl_absorpt_correction_type multi-scan
_exptl_absorpt_process_details
'SADABS-2016/2 (Bruker,2016/2) was used for absorption correction. wR2(int) was 0.1382 before and 0.0923 after correction. The Ratio of minimum to maximum transmission is 0.7120. The \l/2 correction factor is Not present.'
_exptl_crystal_colour colourless
_exptl_crystal_colour_primary colourless
_exptl_crystal_density_diffrn 1.108
_exptl_crystal_description plate
_exptl_crystal_F_000 1552
_exptl_crystal_size_max 0.4
_exptl_crystal_size_mid 0.26
_exptl_crystal_size_min 0.06
_refine_diff_density_max 1.147
_refine_diff_density_min -0.436
_refine_diff_density_rms 0.069
_refine_ls_extinction_coef 0.0055(9)
_refine_ls_extinction_expression Fc^*^=kFc[1+0.001xFc^2^\l^3^/sin(2\q)]^-1/4^
_refine_ls_extinction_method 'SHELXL-2018/3 (Sheldrick 2018)'
_refine_ls_goodness_of_fit_ref 1.064
_refine_ls_hydrogen_treatment mixed
_refine_ls_matrix_type full
_refine_ls_number_parameters 526
_refine_ls_number_reflns 8384
_refine_ls_number_restraints 87
_refine_ls_restrained_S_all 1.060
_refine_ls_R_factor_all 0.0759
_refine_ls_R_factor_gt 0.0695
_refine_ls_shift/su_max 0.001
_refine_ls_shift/su_mean 0.000
_refine_ls_structure_factor_coef Fsqd
_refine_ls_weighting_details 'w=1/[\s^2^(Fo^2^)+(0.1264P)^2^+3.6384P] where P=(Fo^2^+2Fc^2^)/3'
_refine_ls_weighting_scheme calc
_refine_ls_wR_factor_gt 0.2102
_refine_ls_wR_factor_ref 0.2162
_reflns_Friedel_coverage 0.000
_reflns_number_gt 7292
_reflns_number_total 8384
_reflns_threshold_expression 'I > 2\s(I)'
_cod_data_source_file d4dt02831g2.cif
_cod_data_source_block 6
_cod_depositor_comments 'Adding full bibliography for 7717427--7717429.cif.'
_cod_original_cell_volume 4284(3)
_cod_database_code 7717428
_shelx_shelxl_version_number 2018/3
_shelx_space_group_comment
;
The symmetry employed for this shelxl refinement is uniquely defined
by the following loop, which should always be used as a source of
symmetry information in preference to the above space-group names.
They are only intended as comments.
;
_shelx_estimated_absorpt_t_max 0.957
_shelx_estimated_absorpt_t_min 0.755
_olex2_refinement_description
;
1. Fixed Uiso
 At 1.2 times of:
  All C(H) groups, All C(H,H) groups, All C(H,H,H,H) groups
 At 1.5 times of:
  All C(H,H,H) groups, All O(H) groups
2. Restrained distances
 O5-H5
 0.87 with sigma of 0.01
 C33A-C34A
 1.5 with sigma of 0.01
 Al1-H5
 2.241886 with sigma of 0.02
 C31-C32A \\sim C31-C32B
 with sigma of 0.02
 C32A-O3A \\sim C32B-O3B
 with sigma of 0.02
 C32A-O4A \\sim C32B-O4B
 with sigma of 0.02
 C33A-C34A \\sim C33B-C34B
 with sigma of 0.02
3. Rigid bond restraints
 O3A, O4A, C31, C32A, C33A, C34A
 with sigma for 1-2 distances of 0.01 and sigma for 1-3 distances of 0.01
 O3B, O4B, C31, C32B, C33B, C34B
 with sigma for 1-2 distances of 0.01 and sigma for 1-3 distances of 0.01
4. Uiso/Uaniso restraints and constraints
O3A \\sim O4A \\sim C31 \\sim C32A \\sim C33A \\sim C34A: within 2A with sigma
of 0.04 and sigma for terminal atoms of 0.08
O3B \\sim O4B \\sim C31 \\sim C32B \\sim C33B \\sim C34B: within 2A with sigma
of 0.04 and sigma for terminal atoms of 0.08
5. Others
 Sof(O3B)=Sof(O4B)=Sof(H31A)=Sof(H31B)=Sof(C32B)=Sof(C33B)=Sof(H33C)=Sof(H33D)=
 Sof(C34B)=Sof(H34D)=Sof(H34E)=Sof(H34F)=1-FVAR(1)
 Sof(O3A)=Sof(O4A)=Sof(H31C)=Sof(H31D)=Sof(C32A)=Sof(C33A)=Sof(H33A)=Sof(H33B)=
 Sof(C34A)=Sof(H34A)=Sof(H34B)=Sof(H34C)=FVAR(1)
6.a Secondary CH2 refined with riding coordinates:
 C1(H1A,H1B), C16(H16A,H16B), C31(H31C,H31D), C31(H31A,H31B), C33A(H33A,H33B),
 C33B(H33C,H33D)
6.b Aromatic/amide H refined with riding coordinates:
 C5(H5A), C7(H7), C20(H20), C22(H22), C38(H38), C39(H39), C40(H40), C41(H41),
 C42(H42)
6.c Idealised Me refined as rotating group:
 C9(H9A,H9B,H9C), C10(H10A,H10B,H10C), C11(H11A,H11B,H11C), C13(H13A,H13B,
 H13C), C14(H14A,H14B,H14C), C15(H15A,H15B,H15C), C24(H24A,H24B,H24C), C25(H25A,
 H25B,H25C), C26(H26A,H26B,H26C), C28(H28A,H28B,H28C), C29(H29A,H29B,H29C),
 C30(H30A,H30B,H30C), C34A(H34A,H34B,H34C), C34B(H34D,H34E,H34F), C43(H43A,H43B,
 H43C), C36(H36A,H36B,H36C)
;
_olex2_submission_special_instructions 'No special instructions were received'

loop_
_space_group_symop_operation_xyz
'x, y, z'
'-x+1/2, y+1/2, -z+1/2'
'-x, -y, -z'
'x-1/2, -y-1/2, z-1/2'

loop_
_atom_site_label
_atom_site_type_symbol
_atom_site_fract_x
_atom_site_fract_y
_atom_site_fract_z
_atom_site_U_iso_or_equiv
_atom_site_adp_type
_atom_site_occupancy
_atom_site_site_symmetry_order
_atom_site_calc_flag
_atom_site_refinement_flags_posn
_atom_site_refinement_flags_adp
_atom_site_refinement_flags_occupancy
_atom_site_disorder_assembly
_atom_site_disorder_group
Al1 Al 0.45062(6) 0.53914(2) 0.52274(5) 0.0229(2) Uani 1 1 d D . . . .
O1 O 0.44007(16) 0.53812(5) 0.65109(12) 0.0268(4) Uani 1 1 d . . . . .
O2 O 0.31400(15) 0.55649(4) 0.41435(12) 0.0264(3) Uani 1 1 d . . . . .
O3A O 0.619(2) 0.6862(6) 0.5294(13) 0.036(3) Uani 0.657(8) 1 d D U P A 1
O3B O 0.646(4) 0.6820(12) 0.539(3) 0.036(5) Uani 0.343(8) 1 d D U P A -1
O4A O 0.5973(4) 0.67038(9) 0.3596(2) 0.0381(11) Uani 0.657(8) 1 d D U P A 1
O4B O 0.6890(8) 0.66133(17) 0.3919(5) 0.0371(19) Uani 0.343(8) 1 d D U P A -1
O5 O 0.59434(15) 0.51799(4) 0.50436(12) 0.0244(3) Uani 1 1 d D . . . .
H5 H 0.6603(16) 0.5336(7) 0.512(2) 0.037 Uiso 1 1 d DR . . . .
N1 N 0.52443(19) 0.60081(5) 0.54844(15) 0.0259(4) Uani 1 1 d . . . . .
C1 C 0.6232(2) 0.60271(7) 0.66058(18) 0.0288(5) Uani 1 1 d . . . . .
H1A H 0.666398 0.630650 0.671445 0.035 Uiso 1 1 calc R . . . .
H1B H 0.691426 0.581126 0.667535 0.035 Uiso 1 1 calc R . . . .
C2 C 0.5660(2) 0.59572(7) 0.74794(18) 0.0272(5) Uani 1 1 d . . . . .
C3 C 0.4769(2) 0.56278(7) 0.73908(17) 0.0251(4) Uani 1 1 d . . . . .
C4 C 0.4244(2) 0.55579(7) 0.82122(17) 0.0261(5) Uani 1 1 d . . . . .
C5 C 0.4682(2) 0.58186(7) 0.91204(18) 0.0290(5) Uani 1 1 d . . . . .
H5A H 0.434979 0.577042 0.968668 0.035 Uiso 1 1 calc R . . . .
C6 C 0.5581(2) 0.61457(7) 0.92374(18) 0.0305(5) Uani 1 1 d . . . . .
C7 C 0.6051(2) 0.62105(7) 0.83954(18) 0.0290(5) Uani 1 1 d . . . . .
H7 H 0.665365 0.643335 0.844649 0.035 Uiso 1 1 calc R . . . .
C8 C 0.3196(2) 0.52173(8) 0.80900(18) 0.0297(5) Uani 1 1 d . . . . .
C9 C 0.1971(2) 0.53278(8) 0.7119(2) 0.0338(5) Uani 1 1 d . . . . .
H9A H 0.163515 0.560352 0.723589 0.051 Uiso 1 1 calc GR . . . .
H9B H 0.129518 0.511280 0.703743 0.051 Uiso 1 1 calc GR . . . .
H9C H 0.220135 0.533733 0.646659 0.051 Uiso 1 1 calc GR . . . .
C10 C 0.3708(2) 0.47811(7) 0.7926(2) 0.0332(5) Uani 1 1 d . . . . .
H10A H 0.395976 0.478562 0.728296 0.050 Uiso 1 1 calc GR . . . .
H10B H 0.301778 0.457035 0.783400 0.050 Uiso 1 1 calc GR . . . .
H10C H 0.447205 0.470857 0.855499 0.050 Uiso 1 1 calc GR . . . .
C11 C 0.2794(3) 0.51886(9) 0.9088(2) 0.0387(6) Uani 1 1 d . . . . .
H11A H 0.356291 0.511876 0.971674 0.058 Uiso 1 1 calc GR . . . .
H11B H 0.212754 0.496866 0.898113 0.058 Uiso 1 1 calc GR . . . .
H11C H 0.243449 0.546008 0.920637 0.058 Uiso 1 1 calc GR . . . .
C12 C 0.6069(3) 0.64184(8) 1.0258(2) 0.0383(6) Uani 1 1 d . . . . .
C13 C 0.6011(5) 0.68859(9) 0.9963(3) 0.0676(11) Uani 1 1 d . . . . .
H13A H 0.655638 0.693728 0.952096 0.101 Uiso 1 1 calc GR . . . .
H13B H 0.633577 0.705515 1.062124 0.101 Uiso 1 1 calc GR . . . .
H13C H 0.510191 0.696497 0.955794 0.101 Uiso 1 1 calc GR . . . .
C14 C 0.7497(3) 0.62983(10) 1.0896(2) 0.0488(7) Uani 1 1 d . . . . .
H14A H 0.754883 0.599580 1.105519 0.073 Uiso 1 1 calc GR . . . .
H14B H 0.780213 0.645805 1.157021 0.073 Uiso 1 1 calc GR . . . .
H14C H 0.804988 0.636464 1.046812 0.073 Uiso 1 1 calc GR . . . .
C15 C 0.5254(3) 0.63519(9) 1.0988(2) 0.0455(7) Uani 1 1 d . . . . .
H15A H 0.433382 0.641923 1.058871 0.068 Uiso 1 1 calc GR . . . .
H15B H 0.558240 0.653669 1.161719 0.068 Uiso 1 1 calc GR . . . .
H15C H 0.532474 0.605727 1.122418 0.068 Uiso 1 1 calc GR . . . .
C16 C 0.4074(2) 0.62814(7) 0.53732(19) 0.0294(5) Uani 1 1 d . . . . .
H16A H 0.437345 0.656731 0.564932 0.035 Uiso 1 1 calc R . . . .
H16B H 0.358014 0.616204 0.581015 0.035 Uiso 1 1 calc R . . . .
C17 C 0.3187(2) 0.63106(7) 0.42154(19) 0.0298(5) Uani 1 1 d . . . . .
C18 C 0.2771(2) 0.59353(7) 0.36371(18) 0.0263(5) Uani 1 1 d . . . . .
C19 C 0.1972(2) 0.59506(7) 0.25398(19) 0.0279(5) Uani 1 1 d . . . . .
C20 C 0.1619(3) 0.63472(7) 0.2080(2) 0.0330(5) Uani 1 1 d . . . . .
H20 H 0.106768 0.636161 0.134710 0.040 Uiso 1 1 calc R . . . .
C21 C 0.2034(3) 0.67265(7) 0.2638(2) 0.0367(6) Uani 1 1 d . . . . .
C22 C 0.2826(3) 0.66992(7) 0.3710(2) 0.0350(5) Uani 1 1 d . . . . .
H22 H 0.312791 0.695067 0.410774 0.042 Uiso 1 1 calc R . . . .
C23 C 0.1555(2) 0.55455(7) 0.18748(19) 0.0292(5) Uani 1 1 d . . . . .
C24 C 0.0741(3) 0.52665(8) 0.2351(2) 0.0355(5) Uani 1 1 d . . . . .
H24A H 0.126217 0.519474 0.309564 0.053 Uiso 1 1 calc GR . . . .
H24B H 0.049074 0.500748 0.192564 0.053 Uiso 1 1 calc GR . . . .
H24C H -0.004977 0.541874 0.233569 0.053 Uiso 1 1 calc GR . . . .
C25 C 0.2779(2) 0.53035(8) 0.1864(2) 0.0338(5) Uani 1 1 d . . . . .
H25A H 0.329233 0.548252 0.155363 0.051 Uiso 1 1 calc GR . . . .
H25B H 0.250874 0.504732 0.143018 0.051 Uiso 1 1 calc GR . . . .
H25C H 0.331509 0.522671 0.260153 0.051 Uiso 1 1 calc GR . . . .
C26 C 0.0715(3) 0.56372(8) 0.0702(2) 0.0361(5) Uani 1 1 d . . . . .
H26A H -0.008227 0.578735 0.067992 0.054 Uiso 1 1 calc GR . . . .
H26B H 0.047501 0.537101 0.030664 0.054 Uiso 1 1 calc GR . . . .
H26C H 0.121486 0.581173 0.036936 0.054 Uiso 1 1 calc GR . . . .
C27 C 0.1678(3) 0.71471(8) 0.2026(2) 0.0486(7) Uani 1 1 d . . . . .
C28 C 0.2338(4) 0.71531(10) 0.1136(3) 0.0561(8) Uani 1 1 d . . . B 1
H28A H 0.328625 0.711260 0.147415 0.084 Uiso 1 1 calc GR . . B 1
H28B H 0.216697 0.742489 0.076069 0.084 Uiso 1 1 calc GR . . B 1
H28C H 0.197155 0.692558 0.061846 0.084 Uiso 1 1 calc GR . . B 1
C29 C 0.0240(4) 0.71866(12) 0.1475(4) 0.0790(13) Uani 1 1 d . . . C 1
H29A H -0.009328 0.693466 0.103788 0.119 Uiso 1 1 calc GR . . C 1
H29B H 0.005133 0.743627 0.101075 0.119 Uiso 1 1 calc GR . . C 1
H29C H -0.018819 0.721495 0.201323 0.119 Uiso 1 1 calc GR . . C 1
C30 C 0.2260(4) 0.75223(9) 0.2725(3) 0.0583(9) Uani 1 1 d . . . D 1
H30A H 0.195813 0.752677 0.334173 0.087 Uiso 1 1 calc GR . . D 1
H30B H 0.198235 0.778172 0.230590 0.087 Uiso 1 1 calc GR . . D 1
H30C H 0.321878 0.750247 0.298111 0.087 Uiso 1 1 calc GR . . D 1
C31 C 0.5869(2) 0.61261(7) 0.46878(19) 0.0303(5) Uani 1 1 d D U . . .
H31C H 0.533519 0.601224 0.397515 0.036 Uiso 0.657(8) 1 calc R . P A 1
H31D H 0.674632 0.599363 0.489841 0.036 Uiso 0.657(8) 1 calc R . P A 1
H31A H 0.520329 0.609045 0.396223 0.036 Uiso 0.343(8) 1 calc R . P A -1
H31B H 0.657345 0.591896 0.475197 0.036 Uiso 0.343(8) 1 calc R . P A -1
C32A C 0.6017(7) 0.6604(2) 0.4591(5) 0.0296(14) Uani 0.657(8) 1 d D U P A 1
C32B C 0.6454(12) 0.6561(4) 0.4736(11) 0.031(3) Uani 0.343(8) 1 d D U P A -1
C33A C 0.6174(5) 0.71444(18) 0.3389(5) 0.0446(13) Uani 0.657(8) 1 d D U P A 1
H33A H 0.579972 0.732586 0.381806 0.054 Uiso 0.657(8) 1 calc R . P A 1
H33B H 0.570896 0.720753 0.261857 0.054 Uiso 0.657(8) 1 calc R . P A 1
C33B C 0.7385(9) 0.7030(3) 0.3817(7) 0.045(2) Uani 0.343(8) 1 d D U P A -1
H33C H 0.798344 0.701087 0.340019 0.054 Uiso 0.343(8) 1 calc R . P A -1
H33D H 0.789239 0.714001 0.454143 0.054 Uiso 0.343(8) 1 calc R . P A -1
C34A C 0.7589(5) 0.7242(2) 0.3667(5) 0.0579(15) Uani 0.657(8) 1 d D U P A 1
H34A H 0.795721 0.706656 0.323194 0.087 Uiso 0.657(8) 1 calc GR . P A 1
H34B H 0.804908 0.718316 0.443152 0.087 Uiso 0.657(8) 1 calc GR . P A 1
H34C H 0.769448 0.754015 0.352213 0.087 Uiso 0.657(8) 1 calc GR . P A 1
C34B C 0.6311(13) 0.7326(4) 0.3277(10) 0.059(3) Uani 0.343(8) 1 d D U P A -1
H34D H 0.591676 0.724885 0.251588 0.089 Uiso 0.343(8) 1 calc GR . P A -1
H34E H 0.665872 0.761326 0.333556 0.089 Uiso 0.343(8) 1 calc GR . P A -1
H34F H 0.564331 0.731129 0.361908 0.089 Uiso 0.343(8) 1 calc GR . P A -1
C37 C 0.0538(3) 0.66028(10) 0.7612(3) 0.0517(7) Uani 1 1 d . . . . .
C38 C -0.0030(3) 0.68512(11) 0.6702(3) 0.0555(8) Uani 1 1 d . . . . .
H38 H -0.093765 0.691667 0.648165 0.067 Uiso 1 1 calc R . . . .
C39 C 0.0708(3) 0.70043(10) 0.6112(3) 0.0532(7) Uani 1 1 d . . . . .
H39 H 0.030730 0.717319 0.549315 0.064 Uiso 1 1 calc R . . . .
C40 C 0.2029(3) 0.69104(10) 0.6427(3) 0.0515(7) Uani 1 1 d . . . . .
H40 H 0.254255 0.701561 0.602866 0.062 Uiso 1 1 calc R . . . .
C41 C 0.2600(3) 0.66610(10) 0.7330(3) 0.0508(7) Uani 1 1 d . . . . .
H41 H 0.350681 0.659405 0.754808 0.061 Uiso 1 1 calc R . . . .
C42 C 0.1862(3) 0.65107(9) 0.7909(3) 0.0498(7) Uani 1 1 d . . . . .
H42 H 0.226541 0.634039 0.852454 0.060 Uiso 1 1 calc R . . . .
C43 C -0.0275(4) 0.64372(16) 0.8255(4) 0.0804(13) Uani 1 1 d . . . . .
H43A H -0.105729 0.661300 0.811657 0.121 Uiso 1 1 calc GR . . . .
H43B H 0.024727 0.644554 0.902370 0.121 Uiso 1 1 calc GR . . . .
H43C H -0.053894 0.614591 0.804075 0.121 Uiso 1 1 calc GR . . . .
N2 N 0.8518(2) 0.54984(8) 0.5162(2) 0.0484(6) Uani 1 1 d . . . . .
C35 C 0.9327(3) 0.56687(9) 0.4959(2) 0.0397(6) Uani 1 1 d . . . . .
C36 C 1.0352(3) 0.58926(10) 0.4699(3) 0.0471(7) Uani 1 1 d . . . . .
H36A H 0.996452 0.603983 0.401160 0.071 Uiso 1 1 calc GR . . . .
H36B H 1.100831 0.569061 0.464494 0.071 Uiso 1 1 calc GR . . . .
H36C H 1.077052 0.609797 0.526686 0.071 Uiso 1 1 calc GR . . . .

loop_
_atom_site_aniso_label
_atom_site_aniso_U_11
_atom_site_aniso_U_22
_atom_site_aniso_U_33
_atom_site_aniso_U_23
_atom_site_aniso_U_13
_atom_site_aniso_U_12
Al1 0.0285(4) 0.0170(3) 0.0252(3) -0.0010(2) 0.0119(3) -0.0009(2)
O1 0.0353(8) 0.0218(8) 0.0268(8) -0.0027(6) 0.0151(7) -0.0036(6)
O2 0.0320(8) 0.0183(7) 0.0290(8) 0.0010(6) 0.0106(6) 0.0001(6)
O3A 0.054(7) 0.022(4) 0.034(3) -0.005(3) 0.017(4) -0.007(4)
O3B 0.050(13) 0.023(6) 0.035(5) 0.002(4) 0.013(6) -0.004(6)
O4A 0.058(3) 0.0257(14) 0.0325(15) 0.0002(10) 0.0181(15) -0.0073(13)
O4B 0.050(5) 0.029(3) 0.039(3) 0.001(2) 0.024(3) -0.011(3)
O5 0.0292(8) 0.0170(7) 0.0295(8) -0.0013(5) 0.0132(6) -0.0025(6)
N1 0.0350(10) 0.0194(9) 0.0262(9) -0.0007(7) 0.0142(8) -0.0019(7)
C1 0.0328(11) 0.0246(11) 0.0296(11) -0.0027(8) 0.0116(9) -0.0053(9)
C2 0.0310(11) 0.0227(11) 0.0283(11) -0.0006(8) 0.0107(9) 0.0018(8)
C3 0.0295(11) 0.0218(10) 0.0243(10) -0.0014(8) 0.0098(8) 0.0020(8)
C4 0.0284(11) 0.0256(11) 0.0251(10) 0.0018(8) 0.0102(8) 0.0037(8)
C5 0.0332(11) 0.0280(11) 0.0263(11) 0.0014(8) 0.0110(9) 0.0046(9)
C6 0.0383(12) 0.0249(11) 0.0266(11) -0.0006(8) 0.0092(9) 0.0050(9)
C7 0.0330(11) 0.0241(11) 0.0288(11) -0.0020(8) 0.0091(9) -0.0007(9)
C8 0.0297(11) 0.0346(12) 0.0263(11) 0.0012(9) 0.0117(9) -0.0012(9)
C9 0.0308(12) 0.0376(13) 0.0330(12) 0.0006(9) 0.0112(10) -0.0012(9)
C10 0.0380(12) 0.0272(12) 0.0360(12) 0.0036(9) 0.0148(10) -0.0035(9)
C11 0.0374(13) 0.0508(15) 0.0323(12) -0.0007(11) 0.0176(10) -0.0075(11)
C12 0.0575(16) 0.0278(12) 0.0284(12) -0.0028(9) 0.0131(11) -0.0016(11)
C13 0.136(4) 0.0253(14) 0.0409(16) -0.0058(11) 0.0295(19) -0.0019(17)
C14 0.0518(17) 0.0546(18) 0.0349(14) -0.0095(12) 0.0084(12) -0.0150(13)
C15 0.0615(18) 0.0432(15) 0.0329(13) -0.0107(11) 0.0177(13) 0.0028(13)
C16 0.0400(13) 0.0191(10) 0.0297(11) -0.0012(8) 0.0130(10) 0.0011(9)
C17 0.0386(12) 0.0242(11) 0.0288(11) -0.0002(8) 0.0143(10) 0.0023(9)
C18 0.0308(11) 0.0191(10) 0.0317(11) 0.0011(8) 0.0141(9) 0.0011(8)
C19 0.0303(11) 0.0250(11) 0.0314(11) 0.0013(8) 0.0144(9) 0.0009(8)
C20 0.0394(13) 0.0277(12) 0.0314(12) 0.0026(9) 0.0116(10) 0.0029(9)
C21 0.0487(15) 0.0236(12) 0.0379(13) 0.0033(9) 0.0150(11) 0.0051(10)
C22 0.0499(14) 0.0187(11) 0.0368(13) -0.0011(9) 0.0153(11) 0.0022(9)
C23 0.0313(11) 0.0254(11) 0.0307(11) -0.0011(8) 0.0102(9) -0.0001(9)
C24 0.0363(12) 0.0328(12) 0.0356(12) -0.0011(10) 0.0100(10) -0.0076(10)
C25 0.0385(13) 0.0318(12) 0.0313(12) -0.0037(9) 0.0123(10) 0.0045(10)
C26 0.0418(13) 0.0316(12) 0.0317(12) -0.0011(9) 0.0087(10) 0.0010(10)
C27 0.0649(19) 0.0249(13) 0.0454(15) 0.0068(11) 0.0055(14) 0.0049(12)
C28 0.073(2) 0.0414(16) 0.0542(18) 0.0092(13) 0.0221(16) 0.0048(14)
C29 0.062(2) 0.0435(19) 0.116(4) 0.025(2) 0.010(2) 0.0117(16)
C30 0.081(2) 0.0266(14) 0.0610(19) 0.0100(13) 0.0157(17) 0.0058(14)
C31 0.0413(13) 0.0229(11) 0.0313(11) -0.0025(8) 0.0185(10) -0.0072(9)
C32A 0.034(4) 0.026(2) 0.031(3) -0.0025(17) 0.014(3) -0.006(2)
C32B 0.032(7) 0.027(5) 0.032(5) -0.002(3) 0.010(5) -0.007(4)
C33A 0.069(3) 0.027(3) 0.038(2) 0.004(2) 0.018(2) -0.006(2)
C33B 0.064(6) 0.034(5) 0.046(5) 0.002(4) 0.032(4) -0.021(4)
C34A 0.069(4) 0.047(3) 0.062(3) 0.011(3) 0.029(3) -0.012(3)
C34B 0.077(8) 0.043(6) 0.048(6) 0.000(5) 0.010(5) -0.007(6)
C37 0.0455(16) 0.0459(16) 0.0594(19) 0.0132(13) 0.0128(14) 0.0039(12)
C38 0.0410(15) 0.0532(18) 0.068(2) 0.0195(15) 0.0131(15) 0.0110(13)
C39 0.0520(17) 0.0514(17) 0.0542(18) 0.0127(14) 0.0155(14) 0.0087(13)
C40 0.0507(17) 0.0545(18) 0.0526(17) -0.0065(14) 0.0221(14) 0.0027(14)
C41 0.0440(15) 0.0526(17) 0.0528(17) -0.0096(13) 0.0130(13) 0.0142(13)
C42 0.0490(16) 0.0383(15) 0.0541(17) 0.0013(12) 0.0076(13) 0.0118(12)
C43 0.054(2) 0.103(3) 0.078(3) 0.043(2) 0.0145(19) 0.000(2)
N2 0.0373(12) 0.0496(14) 0.0619(16) 0.0027(11) 0.0215(11) -0.0015(10)
C35 0.0355(13) 0.0391(14) 0.0462(14) 0.0011(11) 0.0164(11) 0.0021(11)
C36 0.0411(15) 0.0505(17) 0.0561(17) 0.0079(13) 0.0250(13) -0.0016(12)

loop_
_atom_type_symbol
_atom_type_description
_atom_type_scat_dispersion_real
_atom_type_scat_dispersion_imag
_atom_type_scat_source
C C 0.0181 0.0091 'International Tables Vol C Tables 4.2.6.8 and 6.1.1.4'
H H 0.0000 0.0000 'International Tables Vol C Tables 4.2.6.8 and 6.1.1.4'
Al Al 0.2130 0.2455 'International Tables Vol C Tables 4.2.6.8 and 6.1.1.4'
N N 0.0311 0.0180 'International Tables Vol C Tables 4.2.6.8 and 6.1.1.4'
O O 0.0492 0.0322 'International Tables Vol C Tables 4.2.6.8 and 6.1.1.4'

loop_
_geom_angle_atom_site_label_1
_geom_angle_atom_site_label_2
_geom_angle_atom_site_label_3
_geom_angle
_geom_angle_site_symmetry_1
_geom_angle_site_symmetry_3
_geom_angle_publ_flag
O1 Al1 Al1 110.24(6) . 3_666 ?
O1 Al1 O2 118.73(9) . . ?
O1 Al1 O5 118.61(8) . . ?
O1 Al1 O5 93.91(7) . 3_666 ?
O1 Al1 N1 90.52(7) . . ?
O2 Al1 Al1 111.91(6) . 3_666 ?
O2 Al1 O5 93.15(7) . 3_666 ?
O2 Al1 O5 122.41(8) . . ?
O2 Al1 N1 90.50(8) . . ?
O5 Al1 Al1 40.17(5) . 3_666 ?
O5 Al1 Al1 37.96(5) 3_666 3_666 ?
O5 Al1 O5 78.13(8) . 3_666 ?
O5 Al1 N1 93.94(8) . . ?
O5 Al1 N1 172.04(8) 3_666 . ?
N1 Al1 Al1 134.12(7) . 3_666 ?
C3 O1 Al1 137.26(14) . . ?
C18 O2 Al1 134.67(14) . . ?
C32A O3A C32B 21.1(6) . . ?
C32B O3B C32A 22.4(7) . . ?
O4B O4A C32A 79.3(4) . . ?
O4B O4A C32B 61.3(5) . . ?
O4B O4A C33A 99.6(5) . . ?
O4B O4A C33B 54.1(4) . . ?
C32A O4A C32B 18.0(5) . . ?
C32A O4A C33A 117.1(4) . . ?
C32A O4A C33B 103.7(4) . . ?
C32B O4A C33B 91.6(5) . . ?
C33A O4A C32B 117.4(6) . . ?
C33A O4A C33B 45.5(4) . . ?
O4A O4B C32A 60.9(4) . . ?
O4A O4B C32B 78.4(7) . . ?
O4A O4B C33A 49.5(4) . . ?
O4A O4B C33B 92.6(6) . . ?
C32A O4B C33A 88.5(4) . . ?
C32B O4B C32A 17.6(6) . . ?
C32B O4B C33A 101.4(7) . . ?
C32B O4B C33B 115.8(7) . . ?
C33B O4B C32A 113.6(6) . . ?
C33B O4B C33A 43.1(5) . . ?
Al1 O5 Al1 101.87(8) . 3_666 ?
Al1 O5 H5 120.4(15) . . ?
Al1 O5 H5 137.6(16) 3_666 . ?
C1 N1 Al1 107.49(13) . . ?
C16 N1 Al1 104.99(14) . . ?
C16 N1 C1 111.40(17) . . ?
C31 N1 Al1 111.26(13) . . ?
C31 N1 C1 110.25(18) . . ?
C31 N1 C16 111.29(17) . . ?
N1 C1 H1A 108.7 . . ?
N1 C1 H1B 108.7 . . ?
N1 C1 C2 114.20(19) . . ?
H1A C1 H1B 107.6 . . ?
C2 C1 H1A 108.7 . . ?
C2 C1 H1B 108.7 . . ?
C3 C2 C1 120.09(19) . . ?
C7 C2 C1 120.1(2) . . ?
C7 C2 C3 119.8(2) . . ?
O1 C3 C2 119.77(19) . . ?
O1 C3 C4 119.9(2) . . ?
C2 C3 C4 120.3(2) . . ?
C3 C4 C8 120.76(19) . . ?
C5 C4 C3 117.5(2) . . ?
C5 C4 C8 121.7(2) . . ?
C4 C5 H5A 118.3 . . ?
C6 C5 C4 123.5(2) . . ?
C6 C5 H5A 118.3 . . ?
C5 C6 C12 122.1(2) . . ?
C7 C6 C5 117.2(2) . . ?
C7 C6 C12 120.7(2) . . ?
C2 C7 H7 119.1 . . ?
C6 C7 C2 121.7(2) . . ?
C6 C7 H7 119.1 . . ?
C4 C8 C9 108.91(19) . . ?
C10 C8 C4 110.92(19) . . ?
C10 C8 C9 109.8(2) . . ?
C11 C8 C4 111.84(19) . . ?
C11 C8 C9 108.2(2) . . ?
C11 C8 C10 107.1(2) . . ?
C8 C9 H9A 109.5 . . ?
C8 C9 H9B 109.5 . . ?
C8 C9 H9C 109.5 . . ?
H9A C9 H9B 109.5 . . ?
H9A C9 H9C 109.5 . . ?
H9B C9 H9C 109.5 . . ?
C8 C10 H10A 109.5 . . ?
C8 C10 H10B 109.5 . . ?
C8 C10 H10C 109.5 . . ?
H10A C10 H10B 109.5 . . ?
H10A C10 H10C 109.5 . . ?
H10B C10 H10C 109.5 . . ?
C8 C11 H11A 109.5 . . ?
C8 C11 H11B 109.5 . . ?
C8 C11 H11C 109.5 . . ?
H11A C11 H11B 109.5 . . ?
H11A C11 H11C 109.5 . . ?
H11B C11 H11C 109.5 . . ?
C13 C12 C6 110.5(2) . . ?
C13 C12 C14 109.0(3) . . ?
C13 C12 C15 108.2(3) . . ?
C14 C12 C6 108.7(2) . . ?
C15 C12 C6 112.2(2) . . ?
C15 C12 C14 108.2(2) . . ?
C12 C13 H13A 109.5 . . ?
C12 C13 H13B 109.5 . . ?
C12 C13 H13C 109.5 . . ?
H13A C13 H13B 109.5 . . ?
H13A C13 H13C 109.5 . . ?
H13B C13 H13C 109.5 . . ?
C12 C14 H14A 109.5 . . ?
C12 C14 H14B 109.5 . . ?
C12 C14 H14C 109.5 . . ?
H14A C14 H14B 109.5 . . ?
H14A C14 H14C 109.5 . . ?
H14B C14 H14C 109.5 . . ?
C12 C15 H15A 109.5 . . ?
C12 C15 H15B 109.5 . . ?
C12 C15 H15C 109.5 . . ?
H15A C15 H15B 109.5 . . ?
H15A C15 H15C 109.5 . . ?
H15B C15 H15C 109.5 . . ?
N1 C16 H16A 109.4 . . ?
N1 C16 H16B 109.4 . . ?
N1 C16 C17 110.97(18) . . ?
H16A C16 H16B 108.0 . . ?
C17 C16 H16A 109.4 . . ?
C17 C16 H16B 109.4 . . ?
C18 C17 C16 118.4(2) . . ?
C22 C17 C16 121.3(2) . . ?
C22 C17 C18 120.2(2) . . ?
O2 C18 C17 119.0(2) . . ?
O2 C18 C19 121.00(19) . . ?
C17 C18 C19 120.0(2) . . ?
C18 C19 C23 121.08(19) . . ?
C20 C19 C18 117.4(2) . . ?
C20 C19 C23 121.5(2) . . ?
C19 C20 H20 118.2 . . ?
C19 C20 C21 123.7(2) . . ?
C21 C20 H20 118.2 . . ?
C20 C21 C27 119.3(2) . . ?
C22 C21 C20 117.4(2) . . ?
C22 C21 C27 123.2(2) . . ?
C17 C22 H22 119.3 . . ?
C21 C22 C17 121.4(2) . . ?
C21 C22 H22 119.3 . . ?
C19 C23 C25 109.71(19) . . ?
C24 C23 C19 110.22(19) . . ?
C24 C23 C25 109.8(2) . . ?
C24 C23 C26 107.4(2) . . ?
C26 C23 C19 112.17(19) . . ?
C26 C23 C25 107.4(2) . . ?
C23 C24 H24A 109.5 . . ?
C23 C24 H24B 109.5 . . ?
C23 C24 H24C 109.5 . . ?
H24A C24 H24B 109.5 . . ?
H24A C24 H24C 109.5 . . ?
H24B C24 H24C 109.5 . . ?
C23 C25 H25A 109.5 . . ?
C23 C25 H25B 109.5 . . ?
C23 C25 H25C 109.5 . . ?
H25A C25 H25B 109.5 . . ?
H25A C25 H25C 109.5 . . ?
H25B C25 H25C 109.5 . . ?
C23 C26 H26A 109.5 . . ?
C23 C26 H26B 109.5 . . ?
C23 C26 H26C 109.5 . . ?
H26A C26 H26B 109.5 . . ?
H26A C26 H26C 109.5 . . ?
H26B C26 H26C 109.5 . . ?
C21 C27 C28 107.9(2) . . ?
C29 C27 C21 111.2(3) . . ?
C29 C27 C28 107.7(3) . . ?
C29 C27 C30 112.5(3) . . ?
C30 C27 C21 112.6(2) . . ?
C30 C27 C28 104.3(3) . . ?
C27 C28 H28A 109.5 . . ?
C27 C28 H28B 109.5 . . ?
C27 C28 H28C 109.5 . . ?
H28A C28 H28B 109.5 . . ?
H28A C28 H28C 109.5 . . ?
H28B C28 H28C 109.5 . . ?
C27 C29 H29A 109.5 . . ?
C27 C29 H29B 109.5 . . ?
C27 C29 H29C 109.5 . . ?
H29A C29 H29B 109.5 . . ?
H29A C29 H29C 109.5 . . ?
H29B C29 H29C 109.5 . . ?
C27 C30 H30A 109.5 . . ?
C27 C30 H30B 109.5 . . ?
C27 C30 H30C 109.5 . . ?
H30A C30 H30B 109.5 . . ?
H30A C30 H30C 109.5 . . ?
H30B C30 H30C 109.5 . . ?
N1 C31 H31C 108.9 . . ?
N1 C31 H31D 108.9 . . ?
N1 C31 H31A 107.5 . . ?
N1 C31 H31B 107.5 . . ?
N1 C31 C32A 113.3(3) . . ?
N1 C31 C32B 119.2(5) . . ?
H31C C31 H31D 107.7 . . ?
H31C C31 H31A 16.5 . . ?
H31C C31 H31B 91.2 . . ?
H31D C31 H31A 122.4 . . ?
H31D C31 H31B 18.7 . . ?
H31A C31 H31B 107.0 . . ?
C32A C31 H31C 108.9 . . ?
C32A C31 H31D 108.9 . . ?
C32A C31 H31A 95.4 . . ?
C32A C31 H31B 124.2 . . ?
C32B C31 H31C 118.2 . . ?
C32B C31 H31D 91.5 . . ?
C32B C31 H31A 107.5 . . ?
C32B C31 H31B 107.5 . . ?
C32B C31 C32A 17.6(5) . . ?
O3A C32A O3B 14(2) . . ?
O3A C32A O4A 122.9(13) . . ?
O3A C32A O4B 118.6(14) . . ?
O3A C32A C31 126.8(13) . . ?
O3B C32A O4A 127(3) . . ?
O3B C32A O4B 112(2) . . ?
O3B C32A C31 120(2) . . ?
O4A C32A O4B 39.8(3) . . ?
O4A C32A C31 110.2(5) . . ?
O4B C32A C31 100.0(5) . . ?
O3A C32B O4A 106.6(13) . . ?
O3A C32B O4B 125.5(15) . . ?
O3A C32B C31 121.6(15) . . ?
O3B C32B O3A 13(2) . . ?
O3B C32B O4A 116(2) . . ?
O3B C32B O4B 126(3) . . ?
O3B C32B C31 124(3) . . ?
O4A C32B C31 103.9(8) . . ?
O4B C32B O4A 40.3(5) . . ?
O4B C32B C31 110.0(9) . . ?
O4A C33A O4B 30.9(2) . . ?
O4A C33A H33A 109.4 . . ?
O4A C33A H33B 109.4 . . ?
O4A C33A C34A 111.3(6) . . ?
O4B C33A H33A 120.2 . . ?
O4B C33A H33B 124.3 . . ?
H33A C33A H33B 108.0 . . ?
C33B C33A O4A 81.1(7) . . ?
C33B C33A O4B 50.2(6) . . ?
C33B C33A H33A 117.9 . . ?
C33B C33A H33B 126.2 . . ?
C33B C33A C34A 30.5(4) . . ?
C34A C33A O4B 80.5(5) . . ?
C34A C33A H33A 109.4 . . ?
C34A C33A H33B 109.4 . . ?
C34B C33A O4A 173.1(18) . . ?
C34B C33A O4B 144.1(15) . . ?
C34B C33A H33A 77.2 . . ?
C34B C33A H33B 69.4 . . ?
C34B C33A C33B 94.2(14) . . ?
C34B C33A C34A 63.7(13) . . ?
O4A C33B H33C 124.3 . . ?
O4A C33B H33D 121.5 . . ?
O4B C33B O4A 33.2(4) . . ?
O4B C33B H33C 109.3 . . ?
O4B C33B H33D 109.3 . . ?
O4B C33B C34B 111.6(11) . . ?
C33A C33B O4A 53.5(5) . . ?
C33A C33B O4B 86.7(8) . . ?
C33A C33B H33C 122.5 . . ?
C33A C33B H33D 118.1 . . ?
C33A C33B C34B 25.0(5) . . ?
H33C C33B H33D 108.0 . . ?
C34A C33B O4A 141.7(11) . . ?
C34A C33B O4B 170.7(12) . . ?
C34A C33B C33A 89.0(9) . . ?
C34A C33B H33C 66.3 . . ?
C34A C33B H33D 80.0 . . ?
C34A C33B C34B 64.1(10) . . ?
C34B C33B O4A 78.3(8) . . ?
C34B C33B H33C 109.3 . . ?
C34B C33B H33D 109.3 . . ?
C33A C34A H34A 109.5 . . ?
C33A C34A H34B 109.5 . . ?
C33A C34A H34C 109.5 . . ?
C33B C34A C33A 60.5(8) . . ?
C33B C34A H34A 82.4 . . ?
C33B C34A H34B 69.5 . . ?
C33B C34A H34C 167.2 . . ?
C33B C34A C34B 85.3(10) . . ?
H34A C34A H34B 109.5 . . ?
H34A C34A H34C 109.5 . . ?
H34B C34A H34C 109.5 . . ?
C34B C34A C33A 24.9(5) . . ?
C34B C34A H34A 117.9 . . ?
C34B C34A H34B 122.1 . . ?
C34B C34A H34C 84.7 . . ?
C33A C34B C33B 60.8(12) . . ?
C33A C34B C34A 91.4(14) . . ?
C33A C34B H34D 87.7 . . ?
C33A C34B H34E 162.7 . . ?
C33A C34B H34F 64.7 . . ?
C33B C34B H34D 109.5 . . ?
C33B C34B H34E 109.5 . . ?
C33B C34B H34F 109.5 . . ?
C34A C34B C33B 30.6(4) . . ?
C34A C34B H34D 112.2 . . ?
C34A C34B H34E 80.4 . . ?
C34A C34B H34F 130.6 . . ?
H34D C34B H34E 109.5 . . ?
H34D C34B H34F 109.5 . . ?
H34E C34B H34F 109.5 . . ?
C38 C37 C43 120.8(3) . . ?
C42 C37 C38 118.1(3) . . ?
C42 C37 C43 121.1(3) . . ?
C37 C38 H38 119.5 . . ?
C39 C38 C37 121.1(3) . . ?
C39 C38 H38 119.5 . . ?
C38 C39 H39 120.1 . . ?
C40 C39 C38 119.8(3) . . ?
C40 C39 H39 120.1 . . ?
C39 C40 H40 120.3 . . ?
C39 C40 C41 119.4(3) . . ?
C41 C40 H40 120.3 . . ?
C40 C41 H41 119.8 . . ?
C42 C41 C40 120.3(3) . . ?
C42 C41 H41 119.8 . . ?
C37 C42 H42 119.4 . . ?
C41 C42 C37 121.2(3) . . ?
C41 C42 H42 119.4 . . ?
C37 C43 H43A 109.5 . . ?
C37 C43 H43B 109.5 . . ?
C37 C43 H43C 109.5 . . ?
H43A C43 H43B 109.5 . . ?
H43A C43 H43C 109.5 . . ?
H43B C43 H43C 109.5 . . ?
N2 C35 C36 179.1(3) . . ?
C35 C36 H36A 109.5 . . ?
C35 C36 H36B 109.5 . . ?
C35 C36 H36C 109.5 . . ?
H36A C36 H36B 109.5 . . ?
H36A C36 H36C 109.5 . . ?
H36B C36 H36C 109.5 . . ?

loop_
_geom_bond_atom_site_label_1
_geom_bond_atom_site_label_2
_geom_bond_distance
_geom_bond_site_symmetry_2
_geom_bond_publ_flag
Al1 Al1 2.8502(16) 3_666 ?
Al1 O1 1.7429(18) . ?
Al1 O2 1.7602(18) . ?
Al1 O5 1.8789(18) 3_666 ?
Al1 O5 1.7915(17) . ?
Al1 N1 2.097(2) . ?
O1 C3 1.345(3) . ?
O2 C18 1.344(3) . ?
O3A C32A 1.204(8) . ?
O3A C32B 1.30(2) . ?
O3B C32A 1.21(3) . ?
O3B C32B 1.194(14) . ?
O4A O4B 0.982(7) . ?
O4A C32A 1.340(7) . ?
O4A C32B 1.488(13) . ?
O4A C33A 1.455(6) . ?
O4A C33B 1.789(11) . ?
O4B C32A 1.507(9) . ?
O4B C32B 1.332(12) . ?
O4B C33A 1.887(10) . ?
O4B C33B 1.452(11) . ?
O5 H5 0.848(10) . ?
N1 C1 1.504(3) . ?
N1 C16 1.504(3) . ?
N1 C31 1.486(3) . ?
C1 H1A 0.9900 . ?
C1 H1B 0.9900 . ?
C1 C2 1.506(3) . ?
C2 C3 1.402(3) . ?
C2 C7 1.394(3) . ?
C3 C4 1.409(3) . ?
C4 C5 1.401(3) . ?
C4 C8 1.537(3) . ?
C5 H5A 0.9500 . ?
C5 C6 1.397(3) . ?
C6 C7 1.392(3) . ?
C6 C12 1.537(3) . ?
C7 H7 0.9500 . ?
C8 C9 1.539(3) . ?
C8 C10 1.534(3) . ?
C8 C11 1.531(3) . ?
C9 H9A 0.9800 . ?
C9 H9B 0.9800 . ?
C9 H9C 0.9800 . ?
C10 H10A 0.9800 . ?
C10 H10B 0.9800 . ?
C10 H10C 0.9800 . ?
C11 H11A 0.9800 . ?
C11 H11B 0.9800 . ?
C11 H11C 0.9800 . ?
C12 C13 1.529(4) . ?
C12 C14 1.537(4) . ?
C12 C15 1.534(4) . ?
C13 H13A 0.9800 . ?
C13 H13B 0.9800 . ?
C13 H13C 0.9800 . ?
C14 H14A 0.9800 . ?
C14 H14B 0.9800 . ?
C14 H14C 0.9800 . ?
C15 H15A 0.9800 . ?
C15 H15B 0.9800 . ?
C15 H15C 0.9800 . ?
C16 H16A 0.9900 . ?
C16 H16B 0.9900 . ?
C16 C17 1.507(3) . ?
C17 C18 1.403(3) . ?
C17 C22 1.393(3) . ?
C18 C19 1.414(3) . ?
C19 C20 1.392(3) . ?
C19 C23 1.535(3) . ?
C20 H20 0.9500 . ?
C20 C21 1.403(4) . ?
C21 C22 1.386(4) . ?
C21 C27 1.540(3) . ?
C22 H22 0.9500 . ?
C23 C24 1.532(3) . ?
C23 C25 1.540(3) . ?
C23 C26 1.534(3) . ?
C24 H24A 0.9800 . ?
C24 H24B 0.9800 . ?
C24 H24C 0.9800 . ?
C25 H25A 0.9800 . ?
C25 H25B 0.9800 . ?
C25 H25C 0.9800 . ?
C26 H26A 0.9800 . ?
C26 H26B 0.9800 . ?
C26 H26C 0.9800 . ?
C27 C28 1.577(5) . ?
C27 C29 1.485(5) . ?
C27 C30 1.506(4) . ?
C28 H28A 0.9800 . ?
C28 H28B 0.9800 . ?
C28 H28C 0.9800 . ?
C29 H29A 0.9800 . ?
C29 H29B 0.9800 . ?
C29 H29C 0.9800 . ?
C30 H30A 0.9800 . ?
C30 H30B 0.9800 . ?
C30 H30C 0.9800 . ?
C31 H31C 0.9900 . ?
C31 H31D 0.9900 . ?
C31 H31A 0.9900 . ?
C31 H31B 0.9900 . ?
C31 C32A 1.536(7) . ?
C31 C32B 1.512(12) . ?
C33A H33A 0.9900 . ?
C33A H33B 0.9900 . ?
C33A C33B 1.292(11) . ?
C33A C34A 1.484(6) . ?
C33A C34B 0.624(12) . ?
C33B H33C 0.9900 . ?
C33B H33D 0.9900 . ?
C33B C34A 0.754(8) . ?
C33B C34B 1.475(13) . ?
C34A H34A 0.9800 . ?
C34A H34B 0.9800 . ?
C34A H34C 0.9800 . ?
C34A C34B 1.331(14) . ?
C34B H34D 0.9800 . ?
C34B H34E 0.9800 . ?
C34B H34F 0.9800 . ?
C37 C38 1.394(4) . ?
C37 C42 1.385(4) . ?
C37 C43 1.516(5) . ?
C38 H38 0.9500 . ?
C38 C39 1.386(5) . ?
C39 H39 0.9500 . ?
C39 C40 1.382(5) . ?
C40 H40 0.9500 . ?
C40 C41 1.390(5) . ?
C41 H41 0.9500 . ?
C41 C42 1.372(5) . ?
C42 H42 0.9500 . ?
C43 H43A 0.9800 . ?
C43 H43B 0.9800 . ?
C43 H43C 0.9800 . ?
N2 C35 1.140(4) . ?
C35 C36 1.458(4) . ?
C36 H36A 0.9800 . ?
C36 H36B 0.9800 . ?
C36 H36C 0.9800 . ?

loop_
_geom_torsion_atom_site_label_1
_geom_torsion_atom_site_label_2
_geom_torsion_atom_site_label_3
_geom_torsion_atom_site_label_4
_geom_torsion
_geom_torsion_site_symmetry_1
_geom_torsion_site_symmetry_2
_geom_torsion_site_symmetry_3
_geom_torsion_site_symmetry_4
_geom_torsion_publ_flag
Al1 Al1 O1 C3 130.6(2) 3_666 . . . ?
Al1 Al1 O2 C18 -134.60(18) 3_666 . . . ?
Al1 O1 C3 C2 -13.6(3) . . . . ?
Al1 O1 C3 C4 165.55(17) . . . . ?
Al1 O2 C18 C17 -29.1(3) . . . . ?
Al1 O2 C18 C19 151.08(18) . . . . ?
Al1 N1 C1 C2 -64.7(2) . . . . ?
Al1 N1 C16 C17 -72.25(19) . . . . ?
Al1 N1 C31 C32A 161.1(3) . . . . ?
Al1 N1 C31 C32B 179.6(6) . . . . ?
O1 Al1 O2 C18 95.2(2) . . . . ?
O1 Al1 O5 Al1 87.98(9) . . . 3_666 ?
O1 C3 C4 C5 178.71(19) . . . . ?
O1 C3 C4 C8 -3.3(3) . . . . ?
O2 Al1 O1 C3 -98.4(2) . . . . ?
O2 Al1 O5 Al1 -86.16(9) . . . 3_666 ?
O2 C18 C19 C20 179.2(2) . . . . ?
O2 C18 C19 C23 -3.0(3) . . . . ?
O4A O4B C32A O3A -108.2(12) . . . . ?
O4A O4B C32A O3B -122(2) . . . . ?
O4A O4B C32A C31 109.7(5) . . . . ?
O4A O4B C32B O3A -72.6(15) . . . . ?
O4A O4B C32B O3B -89(2) . . . . ?
O4A O4B C32B C31 88.0(8) . . . . ?
O4A O4B C33A C33B 179.6(8) . . . . ?
O4A O4B C33A C34A -176.1(6) . . . . ?
O4A O4B C33A C34B -171(3) . . . . ?
O4A O4B C33B C33A -0.3(6) . . . . ?
O4A O4B C33B C34B -2.6(9) . . . . ?
O4A C33A C33B O4B 0.2(4) . . . . ?
O4A C33A C33B C34A 171.9(9) . . . . ?
O4A C33A C33B C34B 175.0(17) . . . . ?
O4A C33A C34A C33B -8.6(9) . . . . ?
O4A C33A C34A C34B 174.8(19) . . . . ?
O4A C33B C34A C33A 10.5(11) . . . . ?
O4A C33B C34A C34B 12.0(16) . . . . ?
O4A C33B C34B C33A 4.1(14) . . . . ?
O4A C33B C34B C34A -172.5(10) . . . . ?
O4B O4A C32A O3A 96.6(13) . . . . ?
O4B O4A C32A O3B 80(2) . . . . ?
O4B O4A C32A C31 -81.2(5) . . . . ?
O4B O4A C32B O3A 125.8(15) . . . . ?
O4B O4A C32B O3B 116(3) . . . . ?
O4B O4A C32B C31 -104.6(9) . . . . ?
O4B O4A C33A C33B -0.3(6) . . . . ?
O4B O4A C33A C34A 4.1(6) . . . . ?
O4B O4A C33B C33A 179.7(7) . . . . ?
O4B O4A C33B C34A 166.5(18) . . . . ?
O4B O4A C33B C34B 177.5(8) . . . . ?
O4B C33A C33B O4A -0.2(4) . . . . ?
O4B C33A C33B C34A 171.7(11) . . . . ?
O4B C33A C33B C34B 174.8(16) . . . . ?
O4B C33A C34A C33B -6.4(9) . . . . ?
O4B C33A C34A C34B 177.0(18) . . . . ?
O4B C33A C34B C33B -7(2) . . . . ?
O4B C33A C34B C34A -5(3) . . . . ?
O4B C33B C34B C33A 5.6(18) . . . . ?
O4B C33B C34B C34A -171.0(12) . . . . ?
O5 Al1 O1 C3 87.2(2) . . . . ?
O5 Al1 O1 C3 165.8(2) 3_666 . . . ?
O5 Al1 O2 C18 -90.7(2) . . . . ?
O5 Al1 O2 C18 -168.61(19) 3_666 . . . ?
O5 Al1 O5 Al1 0.0 3_666 . . 3_666 ?
N1 Al1 O1 C3 -7.6(2) . . . . ?
N1 Al1 O2 C18 4.3(2) . . . . ?
N1 Al1 O5 Al1 -179.27(8) . . . 3_666 ?
N1 C1 C2 C3 45.3(3) . . . . ?
N1 C1 C2 C7 -137.0(2) . . . . ?
N1 C16 C17 C18 52.2(3) . . . . ?
N1 C16 C17 C22 -125.2(2) . . . . ?
N1 C31 C32A O3A 31.7(14) . . . . ?
N1 C31 C32A O3B 47(2) . . . . ?
N1 C31 C32A O4A -150.6(4) . . . . ?
N1 C31 C32A O4B 169.4(4) . . . . ?
N1 C31 C32B O3A -14.7(16) . . . . ?
N1 C31 C32B O3B 1(2) . . . . ?
N1 C31 C32B O4A -134.5(5) . . . . ?
N1 C31 C32B O4B -176.2(6) . . . . ?
C1 N1 C16 C17 171.70(18) . . . . ?
C1 N1 C31 C32A -79.7(3) . . . . ?
C1 N1 C31 C32B -61.3(6) . . . . ?
C1 C2 C3 O1 -1.7(3) . . . . ?
C1 C2 C3 C4 179.2(2) . . . . ?
C1 C2 C7 C6 -177.6(2) . . . . ?
C2 C3 C4 C5 -2.2(3) . . . . ?
C2 C3 C4 C8 175.8(2) . . . . ?
C3 C2 C7 C6 0.2(3) . . . . ?
C3 C4 C5 C6 1.4(3) . . . . ?
C3 C4 C8 C9 -61.9(3) . . . . ?
C3 C4 C8 C10 59.0(3) . . . . ?
C3 C4 C8 C11 178.5(2) . . . . ?
C4 C5 C6 C7 0.2(3) . . . . ?
C4 C5 C6 C12 -178.4(2) . . . . ?
C5 C4 C8 C9 116.0(2) . . . . ?
C5 C4 C8 C10 -123.1(2) . . . . ?
C5 C4 C8 C11 -3.6(3) . . . . ?
C5 C6 C7 C2 -1.0(3) . . . . ?
C5 C6 C12 C13 -132.9(3) . . . . ?
C5 C6 C12 C14 107.5(3) . . . . ?
C5 C6 C12 C15 -12.1(3) . . . . ?
C7 C2 C3 O1 -179.4(2) . . . . ?
C7 C2 C3 C4 1.4(3) . . . . ?
C7 C6 C12 C13 48.7(4) . . . . ?
C7 C6 C12 C14 -70.9(3) . . . . ?
C7 C6 C12 C15 169.5(2) . . . . ?
C8 C4 C5 C6 -176.6(2) . . . . ?
C12 C6 C7 C2 177.6(2) . . . . ?
C16 N1 C1 C2 49.8(2) . . . . ?
C16 N1 C31 C32A 44.4(4) . . . . ?
C16 N1 C31 C32B 62.9(6) . . . . ?
C16 C17 C18 O2 2.2(3) . . . . ?
C16 C17 C18 C19 -178.0(2) . . . . ?
C16 C17 C22 C21 178.5(2) . . . . ?
C17 C18 C19 C20 -0.6(3) . . . . ?
C17 C18 C19 C23 177.2(2) . . . . ?
C18 C17 C22 C21 1.2(4) . . . . ?
C18 C19 C20 C21 1.3(4) . . . . ?
C18 C19 C23 C24 61.4(3) . . . . ?
C18 C19 C23 C25 -59.6(3) . . . . ?
C18 C19 C23 C26 -178.9(2) . . . . ?
C19 C20 C21 C22 -0.7(4) . . . . ?
C19 C20 C21 C27 175.0(3) . . . . ?
C20 C19 C23 C24 -120.9(2) . . . . ?
C20 C19 C23 C25 118.1(2) . . . . ?
C20 C19 C23 C26 -1.2(3) . . . . ?
C20 C21 C22 C17 -0.5(4) . . . . ?
C20 C21 C27 C28 -62.1(3) . . . . ?
C20 C21 C27 C29 55.9(4) . . . . ?
C20 C21 C27 C30 -176.7(3) . . . . ?
C22 C17 C18 O2 179.7(2) . . . . ?
C22 C17 C18 C19 -0.6(3) . . . . ?
C22 C21 C27 C28 113.4(3) . . . . ?
C22 C21 C27 C29 -128.6(4) . . . . ?
C22 C21 C27 C30 -1.2(4) . . . . ?
C23 C19 C20 C21 -176.5(2) . . . . ?
C27 C21 C22 C17 -176.1(3) . . . . ?
C31 N1 C1 C2 173.87(18) . . . . ?
C31 N1 C16 C17 48.2(2) . . . . ?
C32A O3A C32B O3B -171(17) . . . . ?
C32A O3A C32B O4A 50.6(19) . . . . ?
C32A O3A C32B O4B 91(2) . . . . ?
C32A O3A C32B C31 -67.9(19) . . . . ?
C32A O3B C32B O3A 9(16) . . . . ?
C32A O3B C32B O4A 54(2) . . . . ?
C32A O3B C32B O4B 100(3) . . . . ?
C32A O3B C32B C31 -77(2) . . . . ?
C32A O4A O4B C32B 0.1(8) . . . . ?
C32A O4A O4B C33A -115.9(4) . . . . ?
C32A O4A O4B C33B -115.7(5) . . . . ?
C32A O4A C32B O3A -54(2) . . . . ?
C32A O4A C32B O3B -63(3) . . . . ?
C32A O4A C32B O4B -180(100) . . . . ?
C32A O4A C32B C31 76(2) . . . . ?
C32A O4A C33A O4B 82.9(5) . . . . ?
C32A O4A C33A C33B 82.6(6) . . . . ?
C32A O4A C33A C34A 87.0(6) . . . . ?
C32A O4A C33B O4B 65.7(6) . . . . ?
C32A O4A C33B C33A -114.6(5) . . . . ?
C32A O4A C33B C34A -127.8(16) . . . . ?
C32A O4A C33B C34B -116.8(7) . . . . ?
C32A O4B C32B O3A -72(3) . . . . ?
C32A O4B C32B O3B -89(3) . . . . ?
C32A O4B C32B O4A 0(2) . . . . ?
C32A O4B C32B C31 88(2) . . . . ?
C32A O4B C33A O4A -51.8(4) . . . . ?
C32A O4B C33A C33B 127.9(7) . . . . ?
C32A O4B C33A C34A 132.1(5) . . . . ?
C32A O4B C33A C34B 137(3) . . . . ?
C32A O4B C33B O4A -59.2(5) . . . . ?
C32A O4B C33B C33A -59.5(7) . . . . ?
C32A O4B C33B C34B -61.8(10) . . . . ?
C32A C31 C32B O3A 60(2) . . . . ?
C32A C31 C32B O3B 75(3) . . . . ?
C32A C31 C32B O4A -60(2) . . . . ?
C32A C31 C32B O4B -102(3) . . . . ?
C32B O3A C32A O3B 9(16) . . . . ?
C32B O3A C32A O4A -101(2) . . . . ?
C32B O3A C32A O4B -55.1(19) . . . . ?
C32B O3A C32A C31 76(2) . . . . ?
C32B O3B C32A O3A -171(16) . . . . ?
C32B O3B C32A O4A -92(2) . . . . ?
C32B O3B C32A O4B -49(2) . . . . ?
C32B O3B C32A C31 68(2) . . . . ?
C32B O4A O4B C32A -0.1(8) . . . . ?
C32B O4A O4B C33A -116.1(6) . . . . ?
C32B O4A O4B C33B -115.8(7) . . . . ?
C32B O4A C32A O3A 97(3) . . . . ?
C32B O4A C32A O3B 80(3) . . . . ?
C32B O4A C32A O4B 0(2) . . . . ?
C32B O4A C32A C31 -81(2) . . . . ?
C32B O4A C33A O4B 62.6(6) . . . . ?
C32B O4A C33A C33B 62.3(7) . . . . ?
C32B O4A C33A C34A 66.7(7) . . . . ?
C32B O4A C33B O4B 52.2(6) . . . . ?
C32B O4A C33B C33A -128.2(7) . . . . ?
C32B O4A C33B C34A -141.3(17) . . . . ?
C32B O4A C33B C34B -130.3(8) . . . . ?
C32B O4B C32A O3A 72(3) . . . . ?
C32B O4B C32A O3B 58(3) . . . . ?
C32B O4B C32A O4A -180(100) . . . . ?
C32B O4B C32A C31 -70(2) . . . . ?
C32B O4B C33A O4A -63.9(7) . . . . ?
C32B O4B C33A C33B 115.8(8) . . . . ?
C32B O4B C33A C34A 120.0(7) . . . . ?
C32B O4B C33A C34B 125(3) . . . . ?
C32B O4B C33B O4A -78.4(8) . . . . ?
C32B O4B C33B C33A -78.7(9) . . . . ?
C32B O4B C33B C34B -81.0(11) . . . . ?
C32B C31 C32A O3A -82(3) . . . . ?
C32B C31 C32A O3B -67(3) . . . . ?
C32B C31 C32A O4A 96(2) . . . . ?
C32B C31 C32A O4B 56(2) . . . . ?
C33A O4A O4B C32A 115.9(4) . . . . ?
C33A O4A O4B C32B 116.1(6) . . . . ?
C33A O4A O4B C33B 0.2(5) . . . . ?
C33A O4A C32A O3A 1.1(14) . . . . ?
C33A O4A C32A O3B -16(2) . . . . ?
C33A O4A C32A O4B -95.5(5) . . . . ?
C33A O4A C32A C31 -176.6(5) . . . . ?
C33A O4A C32B O3A 39.8(15) . . . . ?
C33A O4A C32B O3B 30(3) . . . . ?
C33A O4A C32B O4B -86.0(6) . . . . ?
C33A O4A C32B C31 169.3(6) . . . . ?
C33A O4A C33B O4B -179.7(7) . . . . ?
C33A O4A C33B C34A -13.1(14) . . . . ?
C33A O4A C33B C34B -2.2(7) . . . . ?
C33A O4B C32A O3A -65.0(12) . . . . ?
C33A O4B C32A O3B -79(2) . . . . ?
C33A O4B C32A O4A 43.2(3) . . . . ?
C33A O4B C32A C31 152.9(4) . . . . ?
C33A O4B C32B O3A -28.5(16) . . . . ?
C33A O4B C32B O3B -45(2) . . . . ?
C33A O4B C32B O4A 44.2(4) . . . . ?
C33A O4B C32B C31 132.2(7) . . . . ?
C33A O4B C33B O4A 0.3(6) . . . . ?
C33A O4B C33B C34B -2.4(8) . . . . ?
C33A C33B C34A C34B 1.4(8) . . . . ?
C33A C33B C34B C34A -177(2) . . . . ?
C33A C34A C34B C33B 3.0(17) . . . . ?
C33B O4A O4B C32A 115.7(5) . . . . ?
C33B O4A O4B C32B 115.8(7) . . . . ?
C33B O4A O4B C33A -0.2(5) . . . . ?
C33B O4A C32A O3A 47.8(13) . . . . ?
C33B O4A C32A O3B 31(2) . . . . ?
C33B O4A C32A O4B -48.7(5) . . . . ?
C33B O4A C32A C31 -129.9(5) . . . . ?
C33B O4A C32B O3A 78.9(14) . . . . ?
C33B O4A C32B O3B 69(3) . . . . ?
C33B O4A C32B O4B -46.9(5) . . . . ?
C33B O4A C32B C31 -151.5(7) . . . . ?
C33B O4A C33A O4B 0.3(6) . . . . ?
C33B O4A C33A C34A 4.4(5) . . . . ?
C33B O4B C32A O3A -28.9(14) . . . . ?
C33B O4B C32A O3B -43(2) . . . . ?
C33B O4B C32A O4A 79.2(7) . . . . ?
C33B O4B C32A C31 -171.1(6) . . . . ?
C33B O4B C32B O3A 14.6(18) . . . . ?
C33B O4B C32B O3B -2(3) . . . . ?
C33B O4B C32B O4A 87.3(8) . . . . ?
C33B O4B C32B C31 175.3(8) . . . . ?
C33B O4B C33A O4A -179.6(8) . . . . ?
C33B O4B C33A C34A 4.3(6) . . . . ?
C33B O4B C33A C34B 9(3) . . . . ?
C33B C33A C34A C34B -177(2) . . . . ?
C33B C33A C34B C34A 1.7(10) . . . . ?
C33B C34A C34B C33A -3.0(17) . . . . ?
C34A C33A C33B O4A -171.9(9) . . . . ?
C34A C33A C33B O4B -171.7(11) . . . . ?
C34A C33A C33B C34B 3.1(18) . . . . ?
C34A C33A C34B C33B -1.7(10) . . . . ?
C34A C33B C34B C33A 177(2) . . . . ?
C34B C33A C33B O4A -175.0(17) . . . . ?
C34B C33A C33B O4B -174.8(16) . . . . ?
C34B C33A C33B C34A -3.1(18) . . . . ?
C34B C33A C34A C33B 177(2) . . . . ?
C34B C33B C34A C33A -1.4(8) . . . . ?
C37 C38 C39 C40 0.0(6) . . . . ?
C38 C37 C42 C41 0.4(5) . . . . ?
C38 C39 C40 C41 0.4(5) . . . . ?
C39 C40 C41 C42 -0.4(5) . . . . ?
C40 C41 C42 C37 0.0(5) . . . . ?
C42 C37 C38 C39 -0.4(5) . . . . ?
C43 C37 C38 C39 179.9(4) . . . . ?
C43 C37 C42 C41 -179.9(4) . . . . ?
